data_4086866
loop_
_publ_author_name
'Ouli\'e, Pascal'
'Dinoi, Chiara'
'Li, Chen'
'Sournia-Saquet, Alix'
'Jacob, Kane'
'Vendier, Laure'
'Etienne, Michel'

_publ_section_title
;
 CH Bond Activation of Unsaturated Hydrocarbons by a Niobium Methyl
 Cyclopropyl Precursor. Cyclopropyl Ring Opening and Alkyne Coupling
 Reaction
;
_journal_issue 1
_journal_name_full Organometallics
_journal_page_first 53
_journal_paper_doi 10.1021/acs.organomet.6b00506
_journal_volume 36
_journal_year 2017
_chemical_compound_source 'synthesis as described'
_chemical_formula_moiety 'C30 H38 B N6 Nb'
_chemical_formula_sum 'C30 H38 B N6 Nb'
_chemical_formula_weight 586.38
_chemical_name_systematic
;
 ?
;
_space_group_IT_number 14
_symmetry_cell_setting monoclinic
_symmetry_Int_Tables_number 14
_symmetry_space_group_name_Hall '-P 2yn'
_symmetry_space_group_name_H-M 'P 1 21/n 1'
_atom_sites_solution_hydrogens geom
_atom_sites_solution_primary direct
_atom_sites_solution_secondary difmap
_audit_creation_date 2015-07-24T16:20:46-00:00
_audit_creation_method 'WinGX routine CIF_UPDATE'
_cell_angle_alpha 90
_cell_angle_beta 93.684(2)
_cell_angle_gamma 90
_cell_formula_units_Z 4
_cell_length_a 11.0651(5)
_cell_length_b 14.9952(7)
_cell_length_c 17.7145(9)
_cell_measurement_reflns_used 9995
_cell_measurement_temperature 180(2)
_cell_measurement_theta_max 25.92
_cell_measurement_theta_min 2.51
_cell_measurement_wavelength 0.71073
_cell_volume 2933.2(2)
_computing_cell_refinement 'Bruker SMART'
_computing_data_collection 'Bruker SMART'
_computing_data_reduction 'Bruker SAINT'
_computing_molecular_graphics 'Ortep-3 for Windows (Farrugia, 1997)'
_computing_publication_material 'WinGX publication routines (Farrugia, 1999)'
_computing_structure_refinement 'SHELXL-97 (Sheldrick, 1997)'
_computing_structure_solution 'Bruker SHELXTL'
_diffrn_ambient_temperature 180
_diffrn_measured_fraction_theta_full 0.996
_diffrn_measured_fraction_theta_max 0.996
_diffrn_measurement_device_type 'Bruker Kappa APEX II'
_diffrn_measurement_method \w-\f
_diffrn_radiation_monochromator graphite
_diffrn_radiation_source 'fine-focus sealed tube'
_diffrn_radiation_type MoK\a
_diffrn_radiation_wavelength 0.71073
_diffrn_reflns_av_R_equivalents 0.0514
_diffrn_reflns_av_unetI/netI 0.0381
_diffrn_reflns_limit_h_max 13
_diffrn_reflns_limit_h_min -12
_diffrn_reflns_limit_k_max 18
_diffrn_reflns_limit_k_min -18
_diffrn_reflns_limit_l_max 22
_diffrn_reflns_limit_l_min -22
_diffrn_reflns_number 49107
_diffrn_reflns_theta_full 26.37
_diffrn_reflns_theta_max 26.37
_diffrn_reflns_theta_min 2.11
_diffrn_standards_decay_% 0
_diffrn_standards_interval_count 0
_diffrn_standards_interval_time 0
_diffrn_standards_number 0
_exptl_absorpt_coefficient_mu 0.44
_exptl_absorpt_correction_T_max 0.962
_exptl_absorpt_correction_T_min 0.835
_exptl_absorpt_correction_type multi-scan
_exptl_absorpt_process_details
;
        [c.f. r.h. blessing, acta cryst. (1995), a51, 33-38]
;
_exptl_crystal_colour yellow
_exptl_crystal_density_diffrn 1.328
_exptl_crystal_density_method 'not measured'
_exptl_crystal_description plate
_exptl_crystal_F_000 1224
_exptl_crystal_size_max 0.18
_exptl_crystal_size_mid 0.12
_exptl_crystal_size_min 0.03
_refine_diff_density_max 1.296
_refine_diff_density_min -0.953
_refine_diff_density_rms 0.084
_refine_ls_extinction_method none
_refine_ls_goodness_of_fit_ref 1.071
_refine_ls_hydrogen_treatment constr
_refine_ls_matrix_type full
_refine_ls_number_parameters 351
_refine_ls_number_reflns 5980
_refine_ls_number_restraints 0
_refine_ls_restrained_S_all 1.071
_refine_ls_R_factor_all 0.0701
_refine_ls_R_factor_gt 0.0457
_refine_ls_shift/su_max 0.004
_refine_ls_shift/su_mean 0
_refine_ls_structure_factor_coef Fsqd
_refine_ls_weighting_details 'calc w=1/[\s^2^(Fo^2^)+(0.0432P)^2^+6.8731P] where P=(Fo^2^+2Fc^2^)/3'
_refine_ls_weighting_scheme calc
_refine_ls_wR_factor_gt 0.1065
_refine_ls_wR_factor_ref 0.1186
_reflns_number_gt 4543
_reflns_number_total 5980
_reflns_threshold_expression >2sigma(I)
_cod_data_source_file om6b00506_si_002.cif
_cod_data_source_block po051010
_cod_depositor_comments 'Adding full bibliography for 4086864--4086868.cif.'
_cod_database_code 4086866

loop_
_symmetry_equiv_pos_as_xyz
'x, y, z'
'-x+1/2, y+1/2, -z+1/2'
'-x, -y, -z'
'x-1/2, -y-1/2, z-1/2'

loop_
_atom_site_label
_atom_site_type_symbol
_atom_site_fract_x
_atom_site_fract_y
_atom_site_fract_z
_atom_site_U_iso_or_equiv
_atom_site_adp_type
_atom_site_occupancy
_atom_site_symmetry_multiplicity
_atom_site_calc_flag
_atom_site_refinement_flags
C4 C 0.3542(3) 0.5466(3) 0.1562(2) 0.0364(9) Uani 1 1 d .
C5 C 0.3354(3) 0.5215(3) 0.2263(2) 0.0355(9) Uani 1 1 d .
C6 C 0.2870(4) 0.4431(3) 0.2656(3) 0.0524(12) Uani 1 1 d .
H6A H 0.2098 0.459 0.2864 0.079 Uiso 1 1 calc R
H6B H 0.3449 0.4248 0.3069 0.079 Uiso 1 1 calc R
H6C H 0.2742 0.3939 0.2297 0.079 Uiso 1 1 calc R
C7 C 0.3415(5) 0.5083(4) 0.0798(3) 0.0557(13) Uani 1 1 d .
H7A H 0.377 0.4485 0.0804 0.084 Uiso 1 1 calc R
H7B H 0.3835 0.5463 0.0448 0.084 Uiso 1 1 calc R
H7C H 0.2554 0.5047 0.0631 0.084 Uiso 1 1 calc R
C1 C 0.5384(4) 0.6075(3) 0.3110(2) 0.0413(10) Uani 1 1 d .
H1A H 0.602 0.6535 0.3237 0.05 Uiso 1 1 calc R
C2 C 0.5702(4) 0.5168(3) 0.3404(3) 0.0587(14) Uani 1 1 d .
H2A H 0.5402 0.465 0.31 0.07 Uiso 1 1 calc R
H2B H 0.6514 0.5085 0.3663 0.07 Uiso 1 1 calc R
C3 C 0.4804(5) 0.5692(4) 0.3800(3) 0.0631(15) Uani 1 1 d .
H3A H 0.5059 0.5943 0.4302 0.076 Uiso 1 1 calc R
H3B H 0.3945 0.5506 0.3738 0.076 Uiso 1 1 calc R
C8 C 0.2313(3) 0.6850(3) 0.2818(2) 0.0318(8) Uani 1 1 d .
C9 C 0.1377(3) 0.7109(2) 0.3055(2) 0.0299(8) Uani 1 1 d .
C10 C 0.0251(3) 0.7424(2) 0.3324(2) 0.0295(8) Uani 1 1 d .
C11 C -0.0779(4) 0.7528(3) 0.2835(3) 0.0392(10) Uani 1 1 d .
H11 H -0.0731 0.7412 0.231 0.047 Uiso 1 1 calc R
C12 C -0.1867(4) 0.7797(3) 0.3102(3) 0.0454(11) Uani 1 1 d .
H12 H -0.2562 0.7861 0.2763 0.054 Uiso 1 1 calc R
C13 C -0.1940(4) 0.7971(3) 0.3855(3) 0.0482(12) Uani 1 1 d .
H13 H -0.2693 0.8143 0.4041 0.058 Uiso 1 1 calc R
C14 C -0.0932(4) 0.7899(3) 0.4345(3) 0.0488(11) Uani 1 1 d .
H14 H -0.0982 0.8038 0.4865 0.059 Uiso 1 1 calc R
C15 C 0.0161(4) 0.7623(3) 0.4081(2) 0.0414(10) Uani 1 1 d .
H15 H 0.0854 0.757 0.4423 0.05 Uiso 1 1 calc R
C21 C 0.4200(4) 0.7895(3) 0.4090(2) 0.0491(12) Uani 1 1 d .
H21A H 0.3594 0.7442 0.3938 0.074 Uiso 1 1 calc R
H21B H 0.3838 0.8341 0.4411 0.074 Uiso 1 1 calc R
H21C H 0.4887 0.761 0.4372 0.074 Uiso 1 1 calc R
C22 C 0.4630(3) 0.8339(3) 0.3403(2) 0.0352(9) Uani 1 1 d .
C23 C 0.5061(4) 0.9200(3) 0.3351(2) 0.0402(10) Uani 1 1 d .
H23 H 0.5166 0.962 0.3751 0.048 Uiso 1 1 calc R
C24 C 0.5309(3) 0.9333(2) 0.2612(2) 0.0339(9) Uani 1 1 d .
C25 C 0.5725(4) 1.0153(3) 0.2238(3) 0.0508(12) Uani 1 1 d .
H25A H 0.6407 1.0008 0.1934 0.076 Uiso 1 1 calc R
H25B H 0.5982 1.0595 0.2623 0.076 Uiso 1 1 calc R
H25C H 0.5059 1.0399 0.191 0.076 Uiso 1 1 calc R
C31 C 0.6484(4) 0.5186(3) 0.1502(3) 0.0460(11) Uani 1 1 d .
H31A H 0.6211 0.5084 0.2011 0.069 Uiso 1 1 calc R
H31B H 0.7307 0.4953 0.1474 0.069 Uiso 1 1 calc R
H31C H 0.5937 0.488 0.113 0.069 Uiso 1 1 calc R
C32 C 0.6476(3) 0.6164(2) 0.1339(2) 0.0299(8) Uani 1 1 d .
C33 C 0.7337(3) 0.6634(3) 0.0968(2) 0.0332(9) Uani 1 1 d .
H33 H 0.8048 0.6399 0.077 0.04 Uiso 1 1 calc R
C34 C 0.6961(3) 0.7506(2) 0.0941(2) 0.0294(8) Uani 1 1 d .
C35 C 0.7558(4) 0.8297(3) 0.0614(3) 0.0457(11) Uani 1 1 d .
H35A H 0.7065 0.8511 0.0171 0.069 Uiso 1 1 calc R
H35B H 0.8362 0.8126 0.046 0.069 Uiso 1 1 calc R
H35C H 0.7641 0.8771 0.0994 0.069 Uiso 1 1 calc R
C41 C 0.1135(4) 0.6706(3) 0.1061(3) 0.0460(11) Uani 1 1 d .
H41A H 0.1393 0.6335 0.1498 0.069 Uiso 1 1 calc R
H41B H 0.1044 0.6333 0.0607 0.069 Uiso 1 1 calc R
H41C H 0.0359 0.6989 0.1149 0.069 Uiso 1 1 calc R
C42 C 0.2073(3) 0.7414(3) 0.0952(2) 0.0357(9) Uani 1 1 d .
C43 C 0.1969(4) 0.8152(3) 0.0498(3) 0.0457(11) Uani 1 1 d .
H43 H 0.1276 0.8322 0.0187 0.055 Uiso 1 1 calc R
C44 C 0.3056(4) 0.8603(3) 0.0575(2) 0.0426(10) Uani 1 1 d .
C45 C 0.3438(5) 0.9433(4) 0.0193(3) 0.0746(18) Uani 1 1 d .
H45A H 0.3671 0.9885 0.0575 0.112 Uiso 1 1 calc R
H45B H 0.2765 0.9658 -0.0139 0.112 Uiso 1 1 calc R
H45C H 0.413 0.9302 -0.0107 0.112 Uiso 1 1 calc R
N1 N 0.4615(3) 0.7940(2) 0.27240(17) 0.0267(7) Uani 1 1 d .
N2 N 0.5039(3) 0.85639(19) 0.22407(18) 0.0275(7) Uani 1 1 d .
N3 N 0.5608(3) 0.67227(19) 0.15420(17) 0.0272(7) Uani 1 1 d .
N4 N 0.5908(2) 0.75512(18) 0.12869(17) 0.0253(6) Uani 1 1 d .
N5 N 0.3182(3) 0.7409(2) 0.13133(17) 0.0283(7) Uani 1 1 d .
N6 N 0.3785(3) 0.8144(2) 0.10709(17) 0.0288(7) Uani 1 1 d .
B1 B 0.5080(4) 0.8358(3) 0.1391(2) 0.0276(9) Uani 1 1 d .
H1 H 0.5397 0.8888 0.1123 0.033 Uiso 1 1 calc R
Nb1 Nb 0.39848(3) 0.65152(2) 0.227592(19) 0.02461(11) Uani 1 1 d .

loop_
_atom_site_aniso_label
_atom_site_aniso_U_11
_atom_site_aniso_U_22
_atom_site_aniso_U_33
_atom_site_aniso_U_23
_atom_site_aniso_U_13
_atom_site_aniso_U_12
C4 0.031(2) 0.027(2) 0.050(3) -0.0019(18) -0.0042(18) -0.0010(16)
C5 0.0261(19) 0.031(2) 0.049(3) 0.0054(18) -0.0034(17) -0.0023(16)
C6 0.053(3) 0.040(2) 0.063(3) 0.018(2) -0.005(2) -0.020(2)
C7 0.064(3) 0.060(3) 0.042(3) -0.012(2) -0.005(2) -0.002(3)
C1 0.036(2) 0.035(2) 0.052(3) 0.008(2) -0.0092(19) 0.0019(18)
C2 0.049(3) 0.047(3) 0.076(4) 0.017(3) -0.028(3) 0.001(2)
C3 0.073(4) 0.065(3) 0.049(3) 0.005(3) -0.019(3) -0.019(3)
C8 0.029(2) 0.0284(19) 0.038(2) 0.0025(17) -0.0015(17) -0.0014(16)
C9 0.0280(19) 0.030(2) 0.031(2) 0.0047(16) -0.0001(16) -0.0008(16)
C10 0.0260(18) 0.0241(18) 0.038(2) 0.0025(16) 0.0039(16) 0.0001(15)
C11 0.036(2) 0.037(2) 0.044(2) -0.0040(19) -0.0046(18) 0.0031(18)
C12 0.029(2) 0.039(2) 0.067(3) 0.004(2) -0.004(2) 0.0032(18)
C13 0.034(2) 0.036(2) 0.077(4) 0.012(2) 0.015(2) 0.0061(18)
C14 0.059(3) 0.047(3) 0.044(3) 0.006(2) 0.021(2) 0.008(2)
C15 0.040(2) 0.043(2) 0.042(2) 0.007(2) 0.0026(19) 0.0062(19)
C21 0.051(3) 0.067(3) 0.029(2) -0.002(2) -0.0028(19) 0.004(2)
C22 0.0256(18) 0.048(3) 0.031(2) -0.0041(18) -0.0094(16) 0.0080(17)
C23 0.033(2) 0.040(2) 0.046(3) -0.016(2) -0.0086(19) 0.0040(18)
C24 0.0251(19) 0.0263(19) 0.049(3) -0.0084(17) -0.0065(17) 0.0016(15)
C25 0.050(3) 0.028(2) 0.074(3) -0.005(2) -0.007(2) -0.0054(19)
C31 0.039(2) 0.030(2) 0.069(3) 0.000(2) 0.008(2) 0.0087(18)
C32 0.0259(18) 0.0263(18) 0.037(2) -0.0045(16) -0.0004(16) 0.0041(15)
C33 0.0244(18) 0.034(2) 0.041(2) -0.0074(17) 0.0037(16) 0.0008(16)
C34 0.0245(18) 0.032(2) 0.032(2) -0.0035(16) 0.0017(15) -0.0056(15)
C35 0.042(2) 0.037(2) 0.061(3) -0.005(2) 0.022(2) -0.0114(19)
C41 0.030(2) 0.065(3) 0.042(2) 0.002(2) -0.0057(18) -0.009(2)
C42 0.030(2) 0.048(2) 0.029(2) -0.0035(18) -0.0036(16) 0.0048(18)
C43 0.036(2) 0.056(3) 0.044(3) 0.003(2) -0.0126(19) 0.008(2)
C44 0.046(2) 0.041(2) 0.040(2) 0.0086(19) -0.0084(19) 0.007(2)
C45 0.082(4) 0.055(3) 0.083(4) 0.037(3) -0.031(3) -0.002(3)
N1 0.0241(15) 0.0297(16) 0.0258(16) 0.0010(13) -0.0036(12) 0.0014(12)
N2 0.0237(14) 0.0190(14) 0.0394(18) 0.0006(13) -0.0014(13) 0.0016(12)
N3 0.0246(15) 0.0202(15) 0.0366(18) 0.0013(13) 0.0003(13) 0.0012(12)
N4 0.0223(15) 0.0203(15) 0.0334(17) 0.0013(12) 0.0033(12) -0.0018(12)
N5 0.0229(15) 0.0343(17) 0.0274(16) 0.0018(13) 0.0007(12) -0.0013(13)
N6 0.0281(16) 0.0285(16) 0.0290(17) 0.0040(13) -0.0038(13) 0.0058(13)
B1 0.028(2) 0.021(2) 0.034(2) 0.0065(17) 0.0003(17) 0.0005(16)
Nb1 0.02100(16) 0.01929(16) 0.03343(19) 0.00313(15) 0.00104(12) -0.00018(13)

loop_
_atom_type_symbol
_atom_type_description
_atom_type_scat_dispersion_real
_atom_type_scat_dispersion_imag
_atom_type_scat_source
C C 0.0033 0.0016 'International Tables Vol C Tables 4.2.6.8 and 6.1.1.4'
H H 0 0 'International Tables Vol C Tables 4.2.6.8 and 6.1.1.4'
N N 0.0061 0.0033 'International Tables Vol C Tables 4.2.6.8 and 6.1.1.4'
B B 0.0013 0.0007 'International Tables Vol C Tables 4.2.6.8 and 6.1.1.4'
Nb Nb -2.0727 0.6215 'International Tables Vol C Tables 4.2.6.8 and 6.1.1.4'

loop_
_geom_angle_atom_site_label_1
_geom_angle_atom_site_label_2
_geom_angle_atom_site_label_3
_geom_angle
C5 C4 C7 137.7(4)
C5 C4 Nb1 71.8(2)
C7 C4 Nb1 150.5(3)
C4 C5 C6 138.3(4)
C4 C5 Nb1 70.7(2)
C6 C5 Nb1 150.8(3)
C5 C6 H6A 109.5
C5 C6 H6B 109.5
H6A C6 H6B 109.5
C5 C6 H6C 109.5
H6A C6 H6C 109.5
H6B C6 H6C 109.5
C4 C7 H7A 109.5
C4 C7 H7B 109.5
H7A C7 H7B 109.5
C4 C7 H7C 109.5
H7A C7 H7C 109.5
H7B C7 H7C 109.5
C2 C1 C3 58.7(3)
C2 C1 Nb1 131.0(3)
C3 C1 Nb1 109.9(3)
C2 C1 H1A 113.8
C3 C1 H1A 113.8
Nb1 C1 H1A 113.8
C3 C2 C1 62.0(3)
C3 C2 H2A 117.6
C1 C2 H2A 117.6
C3 C2 H2B 117.6
C1 C2 H2B 117.6
H2A C2 H2B 114.7
C2 C3 C1 59.4(3)
C2 C3 H3A 117.8
C1 C3 H3A 117.8
C2 C3 H3B 117.8
C1 C3 H3B 117.8
H3A C3 H3B 115
C9 C8 Nb1 172.5(3)
C8 C9 C10 179.0(4)
C15 C10 C11 118.1(4)
C15 C10 C9 120.6(3)
C11 C10 C9 121.3(4)
C12 C11 C10 121.0(4)
C12 C11 H11 119.5
C10 C11 H11 119.5
C13 C12 C11 119.8(4)
C13 C12 H12 120.1
C11 C12 H12 120.1
C12 C13 C14 120.3(4)
C12 C13 H13 119.9
C14 C13 H13 119.9
C13 C14 C15 120.1(4)
C13 C14 H14 119.9
C15 C14 H14 119.9
C10 C15 C14 120.6(4)
C10 C15 H15 119.7
C14 C15 H15 119.7
C22 C21 H21A 109.5
C22 C21 H21B 109.5
H21A C21 H21B 109.5
C22 C21 H21C 109.5
H21A C21 H21C 109.5
H21B C21 H21C 109.5
N1 C22 C23 109.8(4)
N1 C22 C21 123.2(4)
C23 C22 C21 127.0(4)
C24 C23 C22 107.0(4)
C24 C23 H23 126.5
C22 C23 H23 126.5
N2 C24 C23 106.9(4)
N2 C24 C25 123.7(4)
C23 C24 C25 129.4(4)
C24 C25 H25A 109.5
C24 C25 H25B 109.5
H25A C25 H25B 109.5
C24 C25 H25C 109.5
H25A C25 H25C 109.5
H25B C25 H25C 109.5
C32 C31 H31A 109.5
C32 C31 H31B 109.5
H31A C31 H31B 109.5
C32 C31 H31C 109.5
H31A C31 H31C 109.5
H31B C31 H31C 109.5
N3 C32 C33 109.7(3)
N3 C32 C31 123.7(4)
C33 C32 C31 126.6(4)
C34 C33 C32 106.6(3)
C34 C33 H33 126.7
C32 C33 H33 126.7
N4 C34 C33 107.4(3)
N4 C34 C35 123.6(3)
C33 C34 C35 129.0(4)
C34 C35 H35A 109.5
C34 C35 H35B 109.5
H35A C35 H35B 109.5
C34 C35 H35C 109.5
H35A C35 H35C 109.5
H35B C35 H35C 109.5
C42 C41 H41A 109.5
C42 C41 H41B 109.5
H41A C41 H41B 109.5
C42 C41 H41C 109.5
H41A C41 H41C 109.5
H41B C41 H41C 109.5
N5 C42 C43 108.9(4)
N5 C42 C41 123.3(4)
C43 C42 C41 127.8(4)
C42 C43 C44 107.4(4)
C42 C43 H43 126.3
C44 C43 H43 126.3
N6 C44 C43 107.2(4)
N6 C44 C45 123.3(4)
C43 C44 C45 129.5(4)
C44 C45 H45A 109.5
C44 C45 H45B 109.5
H45A C45 H45B 109.5
C44 C45 H45C 109.5
H45A C45 H45C 109.5
H45B C45 H45C 109.5
C22 N1 N2 105.8(3)
C22 N1 Nb1 133.5(3)
N2 N1 Nb1 120.7(2)
C24 N2 N1 110.6(3)
C24 N2 B1 128.9(3)
N1 N2 B1 120.4(3)
C32 N3 N4 106.5(3)
C32 N3 Nb1 131.7(2)
N4 N3 Nb1 121.5(2)
C34 N4 N3 109.8(3)
C34 N4 B1 129.2(3)
N3 N4 B1 121.0(3)
C42 N5 N6 107.0(3)
C42 N5 Nb1 130.7(3)
N6 N5 Nb1 121.9(2)
C44 N6 N5 109.5(3)
C44 N6 B1 129.7(3)
N5 N6 B1 120.8(3)
N4 B1 N2 109.3(3)
N4 B1 N6 109.9(3)
N2 B1 N6 108.4(3)
N4 B1 H1 109.7
N2 B1 H1 109.7
N6 B1 H1 109.7
C4 Nb1 C5 37.54(16)
C4 Nb1 C1 108.47(16)
C5 Nb1 C1 86.90(16)
C4 Nb1 C8 105.64(15)
C5 Nb1 C8 85.82(15)
C1 Nb1 C8 110.82(16)
C4 Nb1 N5 85.66(14)
C5 Nb1 N5 115.26(13)
C1 Nb1 N5 154.79(14)
C8 Nb1 N5 83.99(12)
C4 Nb1 N3 85.39(14)
C5 Nb1 N3 113.28(14)
C1 Nb1 N3 82.96(14)
C8 Nb1 N3 157.59(12)
N5 Nb1 N3 77.36(10)
C4 Nb1 N1 161.58(14)
C5 Nb1 N1 160.87(14)
C1 Nb1 N1 82.23(13)
C8 Nb1 N1 83.42(12)
N5 Nb1 N1 79.29(10)
N3 Nb1 N1 81.03(10)

loop_
_geom_bond_atom_site_label_1
_geom_bond_atom_site_label_2
_geom_bond_distance
C4 C5 1.328(6)
C4 C7 1.469(6)
C4 Nb1 2.058(4)
C5 C6 1.483(6)
C5 Nb1 2.071(4)
C6 H6A 0.98
C6 H6B 0.98
C6 H6C 0.98
C7 H7A 0.98
C7 H7B 0.98
C7 H7C 0.98
C1 C2 1.490(6)
C1 C3 1.528(7)
C1 Nb1 2.173(4)
C1 H1A 1
C2 C3 1.479(8)
C2 H2A 0.99
C2 H2B 0.99
C3 H3A 0.99
C3 H3B 0.99
C8 C9 1.206(5)
C8 Nb1 2.197(4)
C9 C10 1.442(5)
C10 C15 1.383(6)
C10 C11 1.396(5)
C11 C12 1.382(6)
C11 H11 0.95
C12 C13 1.368(7)
C12 H12 0.95
C13 C14 1.373(7)
C13 H13 0.95
C14 C15 1.387(6)
C14 H14 0.95
C15 H15 0.95
C21 C22 1.491(6)
C21 H21A 0.98
C21 H21B 0.98
C21 H21C 0.98
C22 N1 1.342(5)
C22 C23 1.383(6)
C23 C24 1.368(6)
C23 H23 0.95
C24 N2 1.351(5)
C24 C25 1.485(6)
C25 H25A 0.98
C25 H25B 0.98
C25 H25C 0.98
C31 C32 1.495(5)
C31 H31A 0.98
C31 H31B 0.98
C31 H31C 0.98
C32 N3 1.341(5)
C32 C33 1.383(5)
C33 C34 1.373(5)
C33 H33 0.95
C34 N4 1.352(5)
C34 C35 1.492(5)
C35 H35A 0.98
C35 H35B 0.98
C35 H35C 0.98
C41 C42 1.506(6)
C41 H41A 0.98
C41 H41B 0.98
C41 H41C 0.98
C42 N5 1.347(5)
C42 C43 1.368(6)
C43 C44 1.379(6)
C43 H43 0.95
C44 N6 1.343(5)
C44 C45 1.491(6)
C45 H45A 0.98
C45 H45B 0.98
C45 H45C 0.98
N1 N2 1.371(4)
N1 Nb1 2.369(3)
N2 B1 1.540(5)
N3 N4 1.370(4)
N3 Nb1 2.305(3)
N4 B1 1.536(5)
N5 N6 1.372(4)
N5 Nb1 2.302(3)
N6 B1 1.541(5)
B1 H1 1
